data_7042472
loop_
_publ_author_name
'Albuerne, Isabel G.'
'Alvarez, M. Angeles'
'Garc\'ia, M Esther'
'Garc\'ia-Viv\'o, Daniel'
'Ruiz, Miguel A.'

_publ_section_title
;
 Chemistry of CS2- and SCNPh-adducts of the pyramidal
 phosphinidene-bridged complex
 [Mo2Cp(\m-\k(1):\k(1),\h(5)-PC5H4)(CO)2(\h(6)-HMes*)(PMe3)].
;
_journal_issue 11
_journal_name_full 'Dalton transactions (Cambridge, England : 2003)'
_journal_page_first 3510
_journal_page_last 3525
_journal_paper_doi 10.1039/c7dt00132k
_journal_volume 46
_journal_year 2017
_chemical_absolute_configuration 'not determined'
_chemical_formula_moiety 'C32 H12 B F24, C41 H55 Cl Mo2 N O2 P2 S'
_chemical_formula_sum 'C73 H67 B Cl F24 Mo2 N O2 P2 S'
_chemical_formula_weight 1778.41
_chemical_name_systematic
;
 ?
;
_space_group_crystal_system monoclinic
_space_group_IT_number 4
_space_group_name_Hall 'P 2yb'
_space_group_name_H-M_alt 'P 1 21 1'
_symmetry_space_group_name_Hall 'P 2yb'
_symmetry_space_group_name_H-M 'P 1 21 1'
_atom_sites_solution_hydrogens geom
_audit_creation_method SHELXL-2014
_audit_update_record
;
2016-11-21 deposited with the CCDC.
2017-02-09 downloaded from the CCDC.
;
_cell_angle_alpha 90
_cell_angle_beta 109.014(2)
_cell_angle_gamma 90
_cell_formula_units_Z 2
_cell_length_a 14.4244(2)
_cell_length_b 16.8423(3)
_cell_length_c 16.8318(3)
_cell_measurement_reflns_used 10995
_cell_measurement_temperature 150.1(5)
_cell_measurement_theta_max 69.4440
_cell_measurement_theta_min 3.5240
_cell_volume 3866.01(12)
_computing_structure_refinement 'SHELXL-2014 (Sheldrick, 2014)'
_diffrn_ambient_temperature 150.1(5)
_diffrn_measured_fraction_theta_full 0.999
_diffrn_measured_fraction_theta_max 0.985
_diffrn_measurement_device_type 'ONYX CCD'
_diffrn_measurement_method CCD
_diffrn_radiation_probe x-ray
_diffrn_radiation_type CuK\a
_diffrn_radiation_wavelength 1.54184
_diffrn_reflns_av_R_equivalents 0.0396
_diffrn_reflns_av_unetI/netI 0.0492
_diffrn_reflns_Laue_measured_fraction_full 0.999
_diffrn_reflns_Laue_measured_fraction_max 0.985
_diffrn_reflns_limit_h_max 16
_diffrn_reflns_limit_h_min -17
_diffrn_reflns_limit_k_max 17
_diffrn_reflns_limit_k_min -20
_diffrn_reflns_limit_l_max 20
_diffrn_reflns_limit_l_min -20
_diffrn_reflns_number 21417
_diffrn_reflns_point_group_measured_fraction_full 0.771
_diffrn_reflns_point_group_measured_fraction_max 0.754
_diffrn_reflns_theta_full 67.684
_diffrn_reflns_theta_max 69.610
_diffrn_reflns_theta_min 3.241
_diffrn_source 'Nova (Cu) X-ray Source'
_exptl_absorpt_coefficient_mu 4.529
_exptl_absorpt_correction_T_max 1.00000
_exptl_absorpt_correction_T_min 0.47422
_exptl_absorpt_correction_type multi-scan
_exptl_absorpt_process_details
;
CrysAlisPro 1.171.38.43 (Rigaku Oxford Diffraction, 2015)
Empirical absorption correction using spherical harmonics,
 implemented in SCALE3 ABSPACK scaling algorithm.
;
_exptl_crystal_colour green
_exptl_crystal_density_diffrn 1.528
_exptl_crystal_density_method 'not measured'
_exptl_crystal_description plate
_exptl_crystal_F_000 1792
_exptl_crystal_recrystallization_method 'Re-crystallisation from solvent: dichloromethane/petroleum ether'
_exptl_crystal_size_max 0.290
_exptl_crystal_size_mid 0.200
_exptl_crystal_size_min 0.040
_refine_diff_density_max 1.157
_refine_diff_density_min -0.841
_refine_diff_density_rms 0.093
_refine_ls_abs_structure_details
;
 Flack x determined using 3073 quotients [(I+)-(I-)]/[(I+)+(I-)]
 (Parsons, Flack and Wagner, Acta Cryst. B69 (2013) 249-259).
;
_refine_ls_abs_structure_Flack -0.009(13)
_refine_ls_extinction_method none
_refine_ls_goodness_of_fit_ref 1.045
_refine_ls_hydrogen_treatment constr
_refine_ls_matrix_type full
_refine_ls_number_parameters 967
_refine_ls_number_reflns 10974
_refine_ls_number_restraints 1
_refine_ls_restrained_S_all 1.045
_refine_ls_R_factor_all 0.0627
_refine_ls_R_factor_gt 0.0583
_refine_ls_shift/su_max 0.000
_refine_ls_shift/su_mean 0.000
_refine_ls_structure_factor_coef Fsqd
_refine_ls_weighting_details 'w=1/[\s^2^(Fo^2^)+(0.0976P)^2^+5.4008P] where P=(Fo^2^+2Fc^2^)/3'
_refine_ls_weighting_scheme calc
_refine_ls_wR_factor_gt 0.1547
_refine_ls_wR_factor_ref 0.1607
_reflns_Friedel_coverage 0.477
_reflns_Friedel_fraction_full 0.525
_reflns_Friedel_fraction_max 0.506
_reflns_number_gt 10169
_reflns_number_total 10974
_reflns_threshold_expression 'I > 2\s(I)'
_cod_data_source_file c7dt00132k2.cif
_cod_data_source_block compound8
_cod_database_code 7042472
_shelx_space_group_comment
;
The symmetry employed for this shelxl refinement is uniquely defined
by the following loop, which should always be used as a source of
symmetry information in preference to the above space-group names.
They are only intended as comments.
;
_shelx_estimated_absorpt_t_min 0.353
_shelx_estimated_absorpt_t_max 0.840
_oxdiff_exptl_absorpt_empirical_full_min 0.685
_oxdiff_exptl_absorpt_empirical_full_max 2.030
_oxdiff_exptl_absorpt_empirical_details
;
Empirical correction (ABSPACK) includes:
- Absorption correction using spherical harmonics
- Frame scaling
;
_shelxl_version_number 2014-3

loop_
_space_group_symop_operation_xyz
'x, y, z'
'-x, y+1/2, -z'

loop_
_atom_site_label
_atom_site_type_symbol
_atom_site_fract_x
_atom_site_fract_y
_atom_site_fract_z
_atom_site_U_iso_or_equiv
_atom_site_adp_type
_atom_site_occupancy
_atom_site_site_symmetry_order
_atom_site_calc_flag
_atom_site_refinement_flags_posn
_atom_site_refinement_flags_adp
_atom_site_refinement_flags_occupancy
_atom_site_disorder_assembly
_atom_site_disorder_group
Mo1 Mo 0.05026(4) 0.50471(5) 0.23562(4) 0.03869(18) Uani 1 1 d . . . . .
Mo2 Mo 0.32557(5) 0.75304(5) 0.36799(4) 0.04088(19) Uani 1 1 d . . . . .
P1 P 0.10336(15) 0.63438(15) 0.30133(13) 0.0396(5) Uani 1 1 d . . . . .
P2 P 0.00186(18) 0.38201(18) 0.29258(16) 0.0501(6) Uani 1 1 d . . . . .
S1 S 0.27332(18) 0.65756(18) 0.46137(14) 0.0536(6) Uani 1 1 d . . . . .
Cl1 Cl -0.05851(18) 0.72678(18) 0.17463(16) 0.0607(7) Uani 1 1 d . . . . .
N1 N 0.0826(6) 0.6140(6) 0.4486(5) 0.0484(19) Uani 1 1 d . . . . .
O1 O -0.1259(5) 0.5548(6) 0.2956(5) 0.062(2) Uani 1 1 d . . . . .
O2 O 0.2356(5) 0.4554(6) 0.3841(6) 0.070(2) Uani 1 1 d . . . . .
C1 C -0.0593(7) 0.5380(7) 0.2774(6) 0.051(2) Uani 1 1 d . . . . .
C2 C 0.1670(7) 0.4754(7) 0.3323(6) 0.051(2) Uani 1 1 d . . . . .
C3 C 0.0111(7) 0.7140(7) 0.2824(6) 0.052(2) Uani 1 1 d . . . . .
H3A H -0.0333 0.7021 0.3135 0.062 Uiso 1 1 calc R U . . .
H3B H 0.0440 0.7635 0.3040 0.062 Uiso 1 1 calc R U . . .
C4 C 0.1482(7) 0.6355(7) 0.4175(6) 0.049(2) Uani 1 1 d . . . . .
C5 C 0.0934(8) 0.6067(7) 0.5349(6) 0.053(2) Uani 1 1 d . . . . .
C6 C 0.0046(11) 0.6060(9) 0.5524(8) 0.075(4) Uani 1 1 d . . . . .
H6 H -0.0543 0.6114 0.5086 0.090 Uiso 1 1 calc R U . . .
C7 C 0.0034(15) 0.5976(11) 0.6334(10) 0.093(5) Uani 1 1 d . . . . .
H7 H -0.0558 0.5961 0.6444 0.112 Uiso 1 1 calc R U . . .
C8 C 0.0904(17) 0.5913(10) 0.6976(9) 0.097(6) Uani 1 1 d . . . . .
H8 H 0.0900 0.5867 0.7525 0.116 Uiso 1 1 calc R U . . .
C9 C 0.1777(16) 0.5916(14) 0.6826(9) 0.124(9) Uani 1 1 d . . . . .
H9 H 0.2361 0.5875 0.7271 0.149 Uiso 1 1 calc R U . . .
C10 C 0.1796(11) 0.5982(12) 0.5992(7) 0.094(6) Uani 1 1 d . . . . .
H10 H 0.2389 0.5968 0.5885 0.112 Uiso 1 1 calc R U . . .
C11 C -0.0336(7) 0.5303(7) 0.0935(5) 0.051(3) Uani 1 1 d . . . . .
H11 H -0.0941 0.5558 0.0764 0.061 Uiso 1 1 calc R U . . .
C12 C -0.0192(8) 0.4495(8) 0.1025(6) 0.052(3) Uani 1 1 d . . . . .
H12 H -0.0677 0.4109 0.0925 0.062 Uiso 1 1 calc R U . . .
C13 C 0.0852(9) 0.4359(8) 0.1304(6) 0.060(3) Uani 1 1 d . . . . .
H13 H 0.1161 0.3869 0.1430 0.072 Uiso 1 1 calc R U . . .
C14 C 0.1316(7) 0.5093(10) 0.1349(6) 0.064(3) Uani 1 1 d . . . . .
H14 H 0.1987 0.5180 0.1488 0.076 Uiso 1 1 calc R U . . .
C15 C 0.0577(9) 0.5676(8) 0.1144(6) 0.055(3) Uani 1 1 d . . . . .
H15 H 0.0679 0.6222 0.1147 0.065 Uiso 1 1 calc R U . . .
C16 C 0.2019(6) 0.6800(6) 0.2749(5) 0.0415(19) Uani 1 1 d . . . . .
C17 C 0.2938(7) 0.6403(7) 0.2820(6) 0.050(2) Uani 1 1 d . . . . .
H17 H 0.3120 0.5894 0.3024 0.060 Uiso 1 1 calc R U . . .
C18 C 0.3499(8) 0.6934(8) 0.2521(7) 0.057(3) Uani 1 1 d . . . . .
H18 H 0.4129 0.6843 0.2505 0.069 Uiso 1 1 calc R U . . .
C19 C 0.2931(8) 0.7636(8) 0.2248(6) 0.058(3) Uani 1 1 d . . . . .
H19 H 0.3133 0.8074 0.2011 0.070 Uiso 1 1 calc R U . . .
C20 C 0.2006(7) 0.7571(7) 0.2389(5) 0.049(2) Uani 1 1 d . . . . .
H20 H 0.1508 0.7947 0.2272 0.059 Uiso 1 1 calc R U . . .
C21 C 0.4188(6) 0.8685(6) 0.3635(6) 0.0411(19) Uani 1 1 d . . . . .
C22 C 0.3345(6) 0.8846(6) 0.3859(6) 0.0409(19) Uani 1 1 d . . . . .
H22 H 0.2854 0.9161 0.3503 0.049 Uiso 1 1 calc R U . . .
C23 C 0.3217(7) 0.8541(6) 0.4620(6) 0.044(2) Uani 1 1 d . . . . .
C24 C 0.3920(7) 0.7986(7) 0.5042(6) 0.046(2) Uani 1 1 d . . . . .
H24 H 0.3876 0.7792 0.5546 0.055 Uiso 1 1 calc R U . . .
C25 C 0.4688(7) 0.7686(6) 0.4789(6) 0.047(2) Uani 1 1 d . . . . .
C26 C 0.4785(7) 0.8028(7) 0.4047(6) 0.047(2) Uani 1 1 d . . . . .
H26 H 0.5245 0.7821 0.3824 0.057 Uiso 1 1 calc R U . . .
C27 C 0.4514(7) 0.9194(7) 0.3021(7) 0.053(2) Uani 1 1 d . . . . .
C28 C 0.4998(8) 0.8747(8) 0.2471(7) 0.059(3) Uani 1 1 d . . . . .
H28A H 0.5470 0.8378 0.2810 0.088 Uiso 1 1 calc R U . . .
H28B H 0.5321 0.9118 0.2216 0.088 Uiso 1 1 calc R U . . .
H28C H 0.4507 0.8463 0.2040 0.088 Uiso 1 1 calc R U . . .
C29 C 0.5318(9) 0.9726(8) 0.3606(8) 0.065(3) Uani 1 1 d . . . . .
H29A H 0.5069 0.9982 0.4005 0.098 Uiso 1 1 calc R U . . .
H29B H 0.5508 1.0122 0.3279 0.098 Uiso 1 1 calc R U . . .
H29C H 0.5876 0.9408 0.3900 0.098 Uiso 1 1 calc R U . . .
C30 C 0.3689(9) 0.9727(8) 0.2487(9) 0.067(3) Uani 1 1 d . . . . .
H30A H 0.3151 0.9405 0.2161 0.101 Uiso 1 1 calc R U . . .
H30B H 0.3925 1.0042 0.2117 0.101 Uiso 1 1 calc R U . . .
H30C H 0.3474 1.0071 0.2847 0.101 Uiso 1 1 calc R U . . .
C31 C 0.2446(7) 0.8882(8) 0.4949(7) 0.054(2) Uani 1 1 d . . . . .
C32 C 0.2721(9) 0.9746(9) 0.5198(9) 0.072(4) Uani 1 1 d . . . . .
H32A H 0.3408 0.9778 0.5512 0.109 Uiso 1 1 calc R U . . .
H32B H 0.2346 0.9936 0.5537 0.109 Uiso 1 1 calc R U . . .
H32C H 0.2582 1.0066 0.4701 0.109 Uiso 1 1 calc R U . . .
C33 C 0.1422(7) 0.8853(10) 0.4304(8) 0.069(3) Uani 1 1 d . . . . .
H33A H 0.1431 0.9100 0.3792 0.104 Uiso 1 1 calc R U . . .
H33B H 0.0973 0.9131 0.4518 0.104 Uiso 1 1 calc R U . . .
H33C H 0.1218 0.8310 0.4195 0.104 Uiso 1 1 calc R U . . .
C34 C 0.2440(10) 0.8453(10) 0.5756(8) 0.075(4) Uani 1 1 d . . . . .
H34A H 0.2136 0.7943 0.5614 0.112 Uiso 1 1 calc R U . . .
H34B H 0.2079 0.8764 0.6033 0.112 Uiso 1 1 calc R U . . .
H34C H 0.3102 0.8387 0.6123 0.112 Uiso 1 1 calc R U . . .
C35 C 0.5468(7) 0.7115(7) 0.5306(6) 0.053(2) Uani 1 1 d . . . . .
C36 C 0.6454(7) 0.7543(10) 0.5577(7) 0.066(3) Uani 1 1 d . . . . .
H36A H 0.6629 0.7675 0.5089 0.099 Uiso 1 1 calc R U . . .
H36B H 0.6947 0.7203 0.5938 0.099 Uiso 1 1 calc R U . . .
H36C H 0.6407 0.8020 0.5873 0.099 Uiso 1 1 calc R U . . .
C37 C 0.5259(9) 0.6855(9) 0.6097(7) 0.066(3) Uani 1 1 d . . . . .
H37A H 0.5302 0.7305 0.6456 0.100 Uiso 1 1 calc R U . . .
H37B H 0.5730 0.6462 0.6387 0.100 Uiso 1 1 calc R U . . .
H37C H 0.4611 0.6633 0.5945 0.100 Uiso 1 1 calc R U . . .
C38 C 0.5528(12) 0.6376(10) 0.4786(9) 0.086(4) Uani 1 1 d . . . . .
H38A H 0.4893 0.6131 0.4577 0.129 Uiso 1 1 calc R U . . .
H38B H 0.5989 0.6006 0.5135 0.129 Uiso 1 1 calc R U . . .
H38C H 0.5737 0.6530 0.4323 0.129 Uiso 1 1 calc R U . . .
C39 C -0.1259(8) 0.3519(8) 0.2499(7) 0.061(3) Uani 1 1 d . . . . .
H39A H -0.1395 0.3340 0.1931 0.092 Uiso 1 1 calc R U . . .
H39B H -0.1674 0.3962 0.2509 0.092 Uiso 1 1 calc R U . . .
H39C H -0.1382 0.3095 0.2833 0.092 Uiso 1 1 calc R U . . .
C40 C 0.0209(10) 0.3854(11) 0.4045(7) 0.081(5) Uani 1 1 d . . . . .
H40A H 0.0040 0.3350 0.4226 0.122 Uiso 1 1 calc R U . . .
H40B H -0.0198 0.4261 0.4159 0.122 Uiso 1 1 calc R U . . .
H40C H 0.0885 0.3970 0.4344 0.122 Uiso 1 1 calc R U . . .
C41 C 0.0664(12) 0.2928(10) 0.2784(12) 0.090(5) Uani 1 1 d . . . . .
H41A H 0.0572 0.2514 0.3144 0.136 Uiso 1 1 calc R U . . .
H41B H 0.1351 0.3041 0.2924 0.136 Uiso 1 1 calc R U . . .
H41C H 0.0409 0.2758 0.2209 0.136 Uiso 1 1 calc R U . . .
B1 B 0.6966(6) -0.0754(6) 0.0622(6) 0.0337(19) Uani 1 1 d . . . . .
C51 C 0.7136(5) -0.1409(6) 0.1370(5) 0.0369(18) Uani 1 1 d . . . . .
C52 C 0.7679(6) -0.1268(6) 0.2200(5) 0.0411(19) Uani 1 1 d . . . . .
H52 H 0.8012 -0.0787 0.2333 0.049 Uiso 1 1 calc R U . . .
C53 C 0.7758(6) -0.1808(6) 0.2854(5) 0.0391(18) Uani 1 1 d . . . . .
C54 C 0.7268(7) -0.2531(7) 0.2679(6) 0.048(2) Uani 1 1 d . . . . .
H54 H 0.7319 -0.2897 0.3105 0.058 Uiso 1 1 calc R U . . .
C55 C 0.6708(7) -0.2693(6) 0.1867(6) 0.048(2) Uani 1 1 d . . . . .
C56 C 0.6646(6) -0.2149(6) 0.1221(6) 0.042(2) Uani 1 1 d . . . . .
H56 H 0.6268 -0.2280 0.0675 0.051 Uiso 1 1 calc R U . . .
C57 C 0.8316(7) -0.1613(8) 0.3745(6) 0.051(2) Uani 1 1 d . . . . .
F1 F 0.7776(6) -0.1361(9) 0.4170(5) 0.112(4) Uani 1 1 d . . . . .
F2 F 0.9005(7) -0.1081(8) 0.3820(5) 0.113(4) Uani 1 1 d . . . . .
F3 F 0.8802(9) -0.2218(7) 0.4166(5) 0.117(4) Uani 1 1 d . . . . .
C58 C 0.6161(10) -0.3454(8) 0.1670(7) 0.064(3) Uani 1 1 d . . . . .
F4 F 0.5312(8) -0.3400(7) 0.1061(8) 0.140(5) Uani 1 1 d . . . . .
F5 F 0.5990(14) -0.3777(9) 0.2307(7) 0.172(7) Uani 1 1 d . . . . .
F6 F 0.6610(10) -0.3991(7) 0.1382(11) 0.150(6) Uani 1 1 d . . . . .
C61 C 0.7900(6) -0.0162(6) 0.0749(5) 0.0368(18) Uani 1 1 d . . . . .
C62 C 0.8873(6) -0.0422(6) 0.1090(5) 0.0381(18) Uani 1 1 d . . . . .
H62 H 0.8995 -0.0939 0.1293 0.046 Uiso 1 1 calc R U . . .
C63 C 0.9665(6) 0.0073(7) 0.1132(5) 0.0427(18) Uani 1 1 d . . . . .
C64 C 0.9516(6) 0.0853(6) 0.0858(5) 0.0408(19) Uani 1 1 d . . . . .
H64 H 1.0045 0.1183 0.0896 0.049 Uiso 1 1 calc R U . . .
C65 C 0.8580(6) 0.1127(6) 0.0534(5) 0.0411(19) Uani 1 1 d . . . . .
C66 C 0.7773(6) 0.0620(6) 0.0459(5) 0.0397(19) Uani 1 1 d . . . . .
H66 H 0.7141 0.0814 0.0211 0.048 Uiso 1 1 calc R U . . .
C67 C 1.0680(7) -0.0254(7) 0.1479(7) 0.054(3) Uani 1 1 d . . . . .
F7 F 1.0935(7) -0.0465(11) 0.2217(5) 0.157(7) Uani 1 1 d . . . . .
F8 F 1.1330(5) 0.0151(8) 0.1264(8) 0.120(4) Uani 1 1 d . . . . .
F9 F 1.0784(6) -0.0941(7) 0.1073(7) 0.108(3) Uani 1 1 d . . . . .
C68 C 0.8391(7) 0.1959(6) 0.0238(6) 0.046(2) Uani 1 1 d . . . . .
F10 F 0.7819(12) 0.2013(11) -0.0538(10) 0.076(4) Uiso 0.5 1 d . . P A 1
F11 F 0.9151(15) 0.2403(16) 0.0460(14) 0.111(6) Uiso 0.5 1 d . . P A 1
F12 F 0.7831(14) 0.2338(13) 0.0636(11) 0.094(5) Uiso 0.5 1 d . . P A 1
F10B F 0.7473(13) 0.2108(11) -0.0273(11) 0.078(4) Uiso 0.5 1 d . . P A 2
F11B F 0.9007(10) 0.2226(10) -0.0164(9) 0.070(3) Uiso 0.5 1 d . . P A 2
F12B F 0.8567(12) 0.2459(12) 0.0844(10) 0.082(4) Uiso 0.5 1 d . . P A 2
C71 C 0.5969(6) -0.0279(6) 0.0630(5) 0.0374(18) Uani 1 1 d . . . . .
C72 C 0.5047(6) -0.0604(6) 0.0235(6) 0.044(2) Uani 1 1 d . . . . .
H72 H 0.5004 -0.1086 -0.0044 0.053 Uiso 1 1 calc R U . . .
C73 C 0.4185(7) -0.0232(7) 0.0240(7) 0.051(2) Uani 1 1 d . . . . .
C74 C 0.4235(7) 0.0488(7) 0.0645(6) 0.053(2) Uani 1 1 d . . . . .
H74 H 0.3664 0.0751 0.0634 0.063 Uiso 1 1 calc R U . . .
C75 C 0.5148(8) 0.0818(7) 0.1071(6) 0.051(2) Uani 1 1 d . . . . .
C76 C 0.5992(6) 0.0425(6) 0.1066(6) 0.043(2) Uani 1 1 d . . . . .
H76 H 0.6598 0.0641 0.1367 0.052 Uiso 1 1 calc R U . . .
C77 C 0.3235(7) -0.0629(9) -0.0162(8) 0.066(3) Uani 1 1 d . . . . .
F13 F 0.2750(15) -0.0880(15) 0.0281(12) 0.095(5) Uiso 0.5 1 d . . P B 1
F14 F 0.3241(11) -0.1252(12) -0.0716(10) 0.076(4) Uiso 0.5 1 d . . P B 1
F15 F 0.2553(12) -0.0149(11) -0.0721(11) 0.086(4) Uiso 0.5 1 d . . P B 1
F13B F 0.3125(14) -0.1232(14) 0.0372(11) 0.088(5) Uiso 0.5 1 d . . P B 2
F14B F 0.3102(14) -0.0777(15) -0.0902(13) 0.097(5) Uiso 0.5 1 d . . P B 2
F15B F 0.2499(14) -0.0119(14) -0.0160(13) 0.102(5) Uiso 0.5 1 d . . P B 2
C78 C 0.5200(9) 0.1589(8) 0.1497(8) 0.065(3) Uani 1 1 d . . . . .
F16 F 0.6034(8) 0.1775(9) 0.1995(11) 0.211(10) Uani 1 1 d . . . . .
F17 F 0.4562(11) 0.1637(7) 0.1917(7) 0.133(5) Uani 1 1 d . . . . .
F18 F 0.4898(12) 0.2193(6) 0.0972(7) 0.127(4) Uani 1 1 d . . . . .
C81 C 0.6824(6) -0.1156(6) -0.0289(5) 0.0372(18) Uani 1 1 d . . . . .
C82 C 0.6249(6) -0.0814(6) -0.1045(5) 0.0393(18) Uani 1 1 d . . . . .
H82 H 0.5883 -0.0366 -0.1021 0.047 Uiso 1 1 calc R U . . .
C83 C 0.6194(6) -0.1104(6) -0.1825(6) 0.045(2) Uani 1 1 d . . . . .
C84 C 0.6712(6) -0.1789(6) -0.1897(6) 0.0416(19) Uani 1 1 d . . . . .
H84 H 0.6665 -0.2000 -0.2419 0.050 Uiso 1 1 calc R U . . .
C85 C 0.7297(6) -0.2139(6) -0.1159(6) 0.0402(19) Uani 1 1 d . . . . .
C86 C 0.7356(6) -0.1844(6) -0.0378(6) 0.0370(18) Uani 1 1 d . . . . .
H86 H 0.7754 -0.2100 0.0101 0.044 Uiso 1 1 calc R U . . .
C87 C 0.5543(7) -0.0729(7) -0.2595(6) 0.051(2) Uani 1 1 d . . . . .
F19 F 0.5337(11) 0.0038(11) -0.2510(9) 0.071(4) Uiso 0.5 1 d . . P C 1
F20 F 0.5986(12) -0.0688(12) -0.3232(10) 0.082(4) Uiso 0.5 1 d . . P C 1
F21 F 0.4795(14) -0.1133(14) -0.2967(12) 0.099(5) Uiso 0.5 1 d . . P C 1
F19B F 0.5714(13) 0.0053(12) -0.2641(10) 0.079(4) Uiso 0.5 1 d . . P C 2
F20B F 0.5426(12) -0.1090(11) -0.3291(10) 0.081(4) Uiso 0.5 1 d . . P C 2
F21B F 0.4561(11) -0.0707(11) -0.2583(10) 0.074(4) Uiso 0.5 1 d . . P C 2
C88 C 0.7884(7) -0.2862(7) -0.1197(7) 0.050(2) Uani 1 1 d . . . . .
F22 F 0.7821(6) -0.3428(4) -0.0666(6) 0.080(2) Uani 1 1 d . . . . .
F23 F 0.8839(5) -0.2694(5) -0.0959(7) 0.097(3) Uani 1 1 d . . . . .
F24 F 0.7670(8) -0.3167(6) -0.1940(5) 0.107(3) Uani 1 1 d . . . . .

loop_
_atom_site_aniso_label
_atom_site_aniso_U_11
_atom_site_aniso_U_22
_atom_site_aniso_U_33
_atom_site_aniso_U_23
_atom_site_aniso_U_13
_atom_site_aniso_U_12
Mo1 0.0334(3) 0.0456(4) 0.0354(3) -0.0010(3) 0.0089(2) 0.0025(3)
Mo2 0.0376(3) 0.0452(4) 0.0388(3) 0.0034(3) 0.0110(3) -0.0022(3)
P1 0.0363(10) 0.0438(13) 0.0368(10) -0.0018(9) 0.0093(8) -0.0006(9)
P2 0.0457(12) 0.0526(15) 0.0500(13) 0.0037(11) 0.0127(10) -0.0008(11)
S1 0.0500(12) 0.0627(17) 0.0401(11) 0.0100(11) 0.0037(9) -0.0163(11)
Cl1 0.0543(13) 0.0593(16) 0.0580(13) 0.0040(11) 0.0037(10) 0.0147(11)
N1 0.051(4) 0.054(5) 0.042(4) -0.004(4) 0.018(3) -0.004(4)
O1 0.041(3) 0.078(6) 0.074(5) -0.012(4) 0.029(3) 0.003(3)
O2 0.047(4) 0.069(6) 0.076(5) 0.017(4) -0.005(4) 0.001(4)
C1 0.043(5) 0.054(6) 0.047(5) -0.001(4) 0.004(4) -0.005(4)
C2 0.045(5) 0.049(6) 0.054(5) -0.006(4) 0.011(4) -0.007(4)
C3 0.047(5) 0.053(6) 0.048(5) -0.004(5) 0.007(4) 0.007(4)
C4 0.051(5) 0.041(5) 0.051(5) -0.001(4) 0.012(4) 0.003(4)
C5 0.072(6) 0.045(6) 0.045(5) -0.005(4) 0.022(5) -0.016(5)
C6 0.096(9) 0.081(10) 0.061(7) 0.001(6) 0.043(6) 0.010(8)
C7 0.139(14) 0.083(11) 0.078(9) -0.001(8) 0.063(10) 0.011(10)
C8 0.178(18) 0.067(9) 0.061(8) -0.003(7) 0.059(11) -0.027(11)
C9 0.149(16) 0.145(19) 0.051(7) 0.022(9) -0.004(9) -0.080(15)
C10 0.088(9) 0.138(16) 0.044(6) 0.022(7) 0.006(6) -0.057(10)
C11 0.050(5) 0.075(8) 0.022(4) 0.008(4) 0.003(3) 0.008(5)
C12 0.049(5) 0.066(8) 0.035(4) -0.009(4) 0.006(4) -0.002(5)
C13 0.076(7) 0.072(8) 0.044(5) -0.014(5) 0.035(5) 0.024(6)
C14 0.046(5) 0.109(11) 0.046(5) -0.010(6) 0.028(4) -0.003(7)
C15 0.071(7) 0.061(7) 0.034(4) -0.002(4) 0.020(4) -0.012(5)
C16 0.037(4) 0.045(5) 0.038(4) -0.006(4) 0.007(3) -0.006(4)
C17 0.041(4) 0.051(6) 0.057(5) -0.014(5) 0.014(4) -0.001(4)
C18 0.055(5) 0.079(8) 0.050(5) -0.012(5) 0.034(5) -0.008(5)
C19 0.073(6) 0.067(8) 0.035(4) 0.009(5) 0.020(4) -0.018(6)
C20 0.052(5) 0.052(6) 0.035(4) 0.009(4) 0.003(3) -0.003(5)
C21 0.037(4) 0.039(5) 0.051(5) 0.006(4) 0.019(4) -0.004(4)
C22 0.040(4) 0.038(5) 0.049(5) 0.003(4) 0.020(4) 0.004(4)
C23 0.045(5) 0.041(5) 0.050(5) -0.004(4) 0.021(4) -0.003(4)
C24 0.040(4) 0.055(6) 0.037(4) 0.003(4) 0.006(4) -0.008(4)
C25 0.043(4) 0.041(6) 0.051(5) 0.009(4) 0.006(4) -0.001(4)
C26 0.038(4) 0.051(6) 0.053(5) 0.001(4) 0.015(4) -0.001(4)
C27 0.044(5) 0.051(6) 0.068(6) 0.011(5) 0.024(5) 0.003(4)
C28 0.053(5) 0.067(8) 0.068(6) 0.000(6) 0.036(5) 0.001(5)
C29 0.062(6) 0.064(8) 0.076(7) -0.001(6) 0.031(6) -0.015(6)
C30 0.062(6) 0.068(8) 0.084(8) 0.033(6) 0.041(6) 0.019(6)
C31 0.049(5) 0.065(7) 0.055(5) -0.001(5) 0.026(4) -0.006(5)
C32 0.060(6) 0.070(9) 0.092(8) -0.030(7) 0.031(6) -0.014(6)
C33 0.041(5) 0.100(11) 0.068(7) -0.007(7) 0.019(5) -0.002(6)
C34 0.077(8) 0.099(11) 0.058(6) 0.005(7) 0.037(6) -0.009(7)
C35 0.044(5) 0.054(7) 0.051(5) 0.005(5) 0.001(4) 0.004(5)
C36 0.044(5) 0.081(8) 0.065(6) 0.010(7) 0.007(4) 0.002(6)
C37 0.060(6) 0.070(8) 0.053(6) 0.015(5) -0.004(5) -0.006(6)
C38 0.097(10) 0.073(10) 0.075(8) -0.011(7) 0.010(7) 0.033(8)
C39 0.061(6) 0.059(7) 0.061(6) -0.010(5) 0.016(5) -0.016(5)
C40 0.067(7) 0.119(13) 0.049(6) 0.017(7) 0.008(5) -0.030(8)
C41 0.088(9) 0.060(9) 0.132(13) 0.025(9) 0.048(9) 0.013(7)
B1 0.031(4) 0.033(5) 0.039(4) 0.000(4) 0.014(3) -0.003(4)
C51 0.028(4) 0.040(5) 0.042(4) 0.004(4) 0.011(3) 0.007(3)
C52 0.035(4) 0.047(5) 0.042(4) -0.005(4) 0.013(3) -0.002(4)
C53 0.035(4) 0.043(5) 0.039(4) 0.003(4) 0.011(3) 0.009(4)
C54 0.050(5) 0.050(6) 0.048(5) 0.006(5) 0.020(4) 0.004(5)
C55 0.047(5) 0.043(6) 0.053(5) 0.001(4) 0.017(4) -0.001(4)
C56 0.039(4) 0.045(5) 0.043(4) 0.000(4) 0.013(3) -0.004(4)
C57 0.041(5) 0.064(7) 0.047(5) 0.008(5) 0.011(4) 0.004(4)
F1 0.065(4) 0.209(13) 0.062(4) -0.052(6) 0.020(3) 0.006(6)
F2 0.101(6) 0.162(11) 0.052(4) 0.008(5) -0.006(4) -0.072(7)
F3 0.164(9) 0.101(8) 0.050(4) 0.003(4) -0.015(5) 0.056(7)
C58 0.085(8) 0.046(7) 0.059(6) -0.003(5) 0.021(6) -0.014(6)
F4 0.115(7) 0.088(7) 0.165(10) 0.025(7) -0.024(7) -0.067(6)
F5 0.305(18) 0.125(10) 0.102(7) -0.011(7) 0.086(9) -0.137(12)
F6 0.142(9) 0.059(6) 0.248(17) -0.058(9) 0.061(10) -0.025(6)
C61 0.036(4) 0.043(5) 0.032(4) -0.003(3) 0.012(3) 0.001(3)
C62 0.033(4) 0.037(5) 0.045(4) 0.006(4) 0.013(3) 0.001(3)
C63 0.035(4) 0.051(5) 0.045(4) -0.001(5) 0.016(3) 0.000(4)
C64 0.037(4) 0.043(5) 0.042(4) 0.001(4) 0.013(3) -0.010(4)
C65 0.045(4) 0.043(5) 0.035(4) -0.003(4) 0.012(3) -0.004(4)
C66 0.041(4) 0.043(5) 0.036(4) 0.003(4) 0.013(3) 0.006(4)
C67 0.033(4) 0.052(6) 0.071(7) 0.018(5) 0.009(4) 0.003(4)
F7 0.077(5) 0.32(2) 0.068(5) 0.060(8) 0.017(4) 0.102(9)
F8 0.045(3) 0.127(9) 0.192(10) 0.071(8) 0.044(5) 0.016(5)
F9 0.071(5) 0.106(8) 0.144(8) 0.001(7) 0.029(5) 0.040(5)
C68 0.047(5) 0.037(5) 0.051(5) 0.000(4) 0.011(4) -0.001(4)
C71 0.034(4) 0.040(5) 0.039(4) 0.001(4) 0.014(3) 0.005(3)
C72 0.030(4) 0.049(6) 0.053(5) 0.002(4) 0.013(4) -0.002(4)
C73 0.043(5) 0.056(6) 0.057(5) 0.009(5) 0.021(4) 0.005(4)
C74 0.043(5) 0.063(7) 0.056(5) 0.014(5) 0.022(4) 0.018(5)
C75 0.054(5) 0.057(6) 0.049(5) 0.011(5) 0.025(4) 0.018(5)
C76 0.035(4) 0.050(6) 0.043(4) -0.004(4) 0.010(3) 0.006(4)
C77 0.036(5) 0.092(10) 0.076(7) 0.009(7) 0.025(5) 0.013(5)
C78 0.067(7) 0.066(8) 0.063(6) -0.004(6) 0.022(5) 0.026(6)
F16 0.092(7) 0.167(13) 0.290(18) -0.172(14) -0.054(9) 0.067(8)
F17 0.211(12) 0.101(8) 0.133(8) -0.022(7) 0.120(9) 0.029(8)
F18 0.233(13) 0.050(5) 0.112(7) 0.005(5) 0.077(8) 0.025(7)
C81 0.029(4) 0.036(5) 0.048(4) -0.003(4) 0.015(3) -0.001(3)
C82 0.038(4) 0.038(5) 0.042(4) -0.003(4) 0.013(3) 0.002(4)
C83 0.035(4) 0.051(6) 0.049(5) -0.003(4) 0.014(4) -0.005(4)
C84 0.039(4) 0.044(5) 0.041(4) -0.005(4) 0.012(3) -0.001(4)
C85 0.033(4) 0.043(5) 0.050(5) -0.001(4) 0.020(3) -0.004(3)
C86 0.027(4) 0.040(5) 0.045(4) 0.000(4) 0.013(3) 0.000(3)
C87 0.052(5) 0.047(6) 0.044(5) -0.009(4) 0.004(4) -0.002(4)
C88 0.049(5) 0.051(6) 0.060(6) 0.001(5) 0.030(4) 0.002(4)
F22 0.101(5) 0.043(4) 0.117(6) 0.015(4) 0.066(5) 0.018(4)
F23 0.055(4) 0.053(5) 0.199(10) -0.003(5) 0.062(5) 0.011(3)
F24 0.148(8) 0.095(7) 0.078(5) -0.021(5) 0.034(5) 0.063(6)

loop_
_atom_type_symbol
_atom_type_description
_atom_type_scat_dispersion_real
_atom_type_scat_dispersion_imag
_atom_type_scat_source
C C 0.0181 0.0091 'International Tables Vol C Tables 4.2.6.8 and 6.1.1.4'
H H 0.0000 0.0000 'International Tables Vol C Tables 4.2.6.8 and 6.1.1.4'
B B 0.0090 0.0039 'International Tables Vol C Tables 4.2.6.8 and 6.1.1.4'
N N 0.0311 0.0180 'International Tables Vol C Tables 4.2.6.8 and 6.1.1.4'
O O 0.0492 0.0322 'International Tables Vol C Tables 4.2.6.8 and 6.1.1.4'
F F 0.0727 0.0534 'International Tables Vol C Tables 4.2.6.8 and 6.1.1.4'
P P 0.2955 0.4335 'International Tables Vol C Tables 4.2.6.8 and 6.1.1.4'
S S 0.3331 0.5567 'International Tables Vol C Tables 4.2.6.8 and 6.1.1.4'
Cl Cl 0.3639 0.7018 'International Tables Vol C Tables 4.2.6.8 and 6.1.1.4'
Mo Mo -0.0483 2.7339 'International Tables Vol C Tables 4.2.6.8 and 6.1.1.4'

loop_
_geom_angle_atom_site_label_1
_geom_angle_atom_site_label_2
_geom_angle_atom_site_label_3
_geom_angle
C2 Mo1 C1 109.6(4)
C2 Mo1 C13 99.5(4)
C1 Mo1 C13 143.5(4)
C2 Mo1 C12 132.3(4)
C1 Mo1 C12 107.9(4)
C13 Mo1 C12 36.2(4)
C2 Mo1 C15 124.2(4)
C1 Mo1 C15 116.4(4)
C13 Mo1 C15 58.2(4)
C12 Mo1 C15 57.8(4)
C2 Mo1 C11 154.3(4)
C1 Mo1 C11 95.9(4)
C13 Mo1 C11 58.5(4)
C12 Mo1 C11 34.3(4)
C15 Mo1 C11 34.8(4)
C2 Mo1 C14 96.3(4)
C1 Mo1 C14 151.2(5)
C13 Mo1 C14 34.8(5)
C12 Mo1 C14 58.7(4)
C15 Mo1 C14 34.9(5)
C11 Mo1 C14 58.1(4)
C2 Mo1 P1 78.2(3)
C1 Mo1 P1 76.1(3)
C13 Mo1 P1 132.8(4)
C12 Mo1 P1 139.6(3)
C15 Mo1 P1 83.9(3)
C11 Mo1 P1 106.1(3)
C14 Mo1 P1 98.0(4)
C2 Mo1 P2 75.2(3)
C1 Mo1 P2 75.1(3)
C13 Mo1 P2 92.2(4)
C12 Mo1 P2 87.3(3)
C15 Mo1 P2 144.9(3)
C11 Mo1 P2 115.6(3)
C14 Mo1 P2 125.2(4)
P1 Mo1 P2 130.91(9)
C22 Mo2 C26 65.5(4)
C22 Mo2 C25 77.3(3)
C26 Mo2 C25 36.4(4)
C22 Mo2 C19 92.7(4)
C26 Mo2 C19 96.0(4)
C25 Mo2 C19 131.4(4)
C22 Mo2 C16 128.2(3)
C26 Mo2 C16 148.9(4)
C25 Mo2 C16 154.3(4)
C19 Mo2 C16 58.9(4)
C22 Mo2 C24 63.2(4)
C26 Mo2 C24 63.3(3)
C25 Mo2 C24 35.4(4)
C19 Mo2 C24 152.7(4)
C16 Mo2 C24 146.1(3)
C22 Mo2 C18 121.7(4)
C26 Mo2 C18 89.3(4)
C25 Mo2 C18 112.9(4)
C19 Mo2 C18 35.9(5)
C16 Mo2 C18 59.6(3)
C24 Mo2 C18 148.3(4)
C22 Mo2 C20 95.2(4)
C26 Mo2 C20 129.5(4)
C25 Mo2 C20 165.9(4)
C19 Mo2 C20 36.0(4)
C16 Mo2 C20 36.0(4)
C24 Mo2 C20 149.5(4)
C18 Mo2 C20 60.8(4)
C22 Mo2 C23 36.8(3)
C26 Mo2 C23 77.3(4)
C25 Mo2 C23 65.2(4)
C19 Mo2 C23 127.6(4)
C16 Mo2 C23 131.6(3)
C24 Mo2 C23 34.9(4)
C18 Mo2 C23 158.1(4)
C20 Mo2 C23 115.4(4)
C22 Mo2 C17 151.5(4)
C26 Mo2 C17 116.7(4)
C25 Mo2 C17 122.5(4)
C19 Mo2 C17 58.9(4)
C16 Mo2 C17 36.4(3)
C24 Mo2 C17 144.9(4)
C18 Mo2 C17 35.0(4)
C20 Mo2 C17 60.7(4)
C23 Mo2 C17 165.2(3)
C22 Mo2 C21 35.4(3)
C26 Mo2 C21 35.9(4)
C25 Mo2 C21 64.3(3)
C19 Mo2 C21 80.1(4)
C16 Mo2 C21 137.2(3)
C24 Mo2 C21 72.8(3)
C18 Mo2 C21 94.9(4)
C20 Mo2 C21 102.7(4)
C23 Mo2 C21 64.2(3)
C17 Mo2 C21 129.9(3)
C22 Mo2 S1 124.3(2)
C26 Mo2 S1 122.0(3)
C25 Mo2 S1 86.5(3)
C19 Mo2 S1 134.3(3)
C16 Mo2 S1 76.2(2)
C24 Mo2 S1 72.9(3)
C18 Mo2 S1 113.8(3)
C20 Mo2 S1 107.6(3)
C23 Mo2 S1 88.0(3)
C17 Mo2 S1 80.3(3)
C21 Mo2 S1 145.6(2)
C16 P1 C3 103.4(5)
C16 P1 C4 103.0(4)
C3 P1 C4 99.2(5)
C16 P1 Mo1 115.2(3)
C3 P1 Mo1 117.9(3)
C4 P1 Mo1 115.8(4)
C40 P2 C39 102.1(6)
C40 P2 C41 104.6(9)
C39 P2 C41 102.3(7)
C40 P2 Mo1 114.2(6)
C39 P2 Mo1 117.3(4)
C41 P2 Mo1 114.7(5)
C4 S1 Mo2 110.3(4)
C4 N1 C5 126.8(9)
O1 C1 Mo1 175.0(8)
O2 C2 Mo1 175.5(10)
Cl1 C3 P1 113.6(6)
Cl1 C3 H3A 108.8
P1 C3 H3A 108.8
Cl1 C3 H3B 108.8
P1 C3 H3B 108.8
H3A C3 H3B 107.7
N1 C4 S1 133.4(8)
N1 C4 P1 112.4(7)
S1 C4 P1 113.9(6)
C10 C5 C6 119.3(11)
C10 C5 N1 126.3(11)
C6 C5 N1 114.4(10)
C7 C6 C5 121.0(15)
C7 C6 H6 119.5
C5 C6 H6 119.5
C8 C7 C6 119.0(16)
C8 C7 H7 120.5
C6 C7 H7 120.5
C9 C8 C7 121.3(13)
C9 C8 H8 119.3
C7 C8 H8 119.3
C8 C9 C10 120.1(16)
C8 C9 H9 120.0
C10 C9 H9 120.0
C5 C10 C9 119.2(16)
C5 C10 H10 120.4
C9 C10 H10 120.4
C12 C11 C15 108.6(10)
C12 C11 Mo1 72.3(6)
C15 C11 Mo1 72.3(5)
C12 C11 H11 125.7
C15 C11 H11 125.7
Mo1 C11 H11 121.5
C11 C12 C13 107.3(11)
C11 C12 Mo1 73.4(6)
C13 C12 Mo1 71.0(5)
C11 C12 H12 126.3
C13 C12 H12 126.3
Mo1 C12 H12 121.1
C14 C13 C12 108.0(11)
C14 C13 Mo1 74.6(6)
C12 C13 Mo1 72.7(5)
C14 C13 H13 126.0
C12 C13 H13 126.0
Mo1 C13 H13 118.6
C13 C14 C15 107.0(9)
C13 C14 Mo1 70.6(5)
C15 C14 Mo1 71.6(5)
C13 C14 H14 126.5
C15 C14 H14 126.5
Mo1 C14 H14 123.0
C11 C15 C14 109.0(11)
C11 C15 Mo1 73.0(6)
C14 C15 Mo1 73.5(6)
C11 C15 H15 125.5
C14 C15 H15 125.5
Mo1 C15 H15 119.8
C20 C16 C17 109.7(9)
C20 C16 P1 126.2(7)
C17 C16 P1 123.9(8)
C20 C16 Mo2 72.8(5)
C17 C16 Mo2 73.0(5)
P1 C16 Mo2 124.0(4)
C18 C17 C16 107.2(10)
C18 C17 Mo2 71.7(6)
C16 C17 Mo2 70.6(5)
C18 C17 H17 126.4
C16 C17 H17 126.4
Mo2 C17 H17 123.0
C17 C18 C19 107.8(9)
C17 C18 Mo2 73.3(6)
C19 C18 Mo2 71.6(6)
C17 C18 H18 126.1
C19 C18 H18 126.1
Mo2 C18 H18 120.8
C18 C19 C20 110.6(10)
C18 C19 Mo2 72.5(5)
C20 C19 Mo2 72.8(5)
C18 C19 H19 124.7
C20 C19 H19 124.7
Mo2 C19 H19 121.6
C16 C20 C19 104.8(10)
C16 C20 Mo2 71.2(5)
C19 C20 Mo2 71.2(5)
C16 C20 H20 127.6
C19 C20 H20 127.6
Mo2 C20 H20 121.8
C22 C21 C26 117.0(8)
C22 C21 C27 123.6(9)
C26 C21 C27 119.4(8)
C22 C21 Mo2 66.7(5)
C26 C21 Mo2 67.1(5)
C27 C21 Mo2 141.3(7)
C21 C22 C23 122.5(8)
C21 C22 Mo2 77.9(6)
C23 C22 Mo2 75.5(6)
C21 C22 H22 118.7
C23 C22 H22 118.7
Mo2 C22 H22 118.7
C24 C23 C22 114.1(8)
C24 C23 C31 124.8(9)
C22 C23 C31 120.8(9)
C24 C23 Mo2 71.4(6)
C22 C23 Mo2 67.7(5)
C31 C23 Mo2 135.1(7)
C23 C24 C25 127.1(9)
C23 C24 Mo2 73.7(5)
C25 C24 Mo2 72.1(5)
C23 C24 H24 116.5
C25 C24 H24 116.5
Mo2 C24 H24 131.3
C24 C25 C26 115.7(9)
C24 C25 C35 124.4(9)
C26 C25 C35 119.4(9)
C24 C25 Mo2 72.5(5)
C26 C25 Mo2 69.7(5)
C35 C25 Mo2 133.8(7)
C25 C26 C21 121.4(9)
C25 C26 Mo2 73.9(5)
C21 C26 Mo2 76.9(5)
C25 C26 H26 119.3
C21 C26 H26 119.3
Mo2 C26 H26 121.0
C28 C27 C30 110.8(10)
C28 C27 C21 115.8(10)
C30 C27 C21 112.0(8)
C28 C27 C29 106.1(9)
C30 C27 C29 108.2(11)
C21 C27 C29 103.1(9)
C27 C28 H28A 109.5
C27 C28 H28B 109.5
H28A C28 H28B 109.5
C27 C28 H28C 109.5
H28A C28 H28C 109.5
H28B C28 H28C 109.5
C27 C29 H29A 109.5
C27 C29 H29B 109.5
H29A C29 H29B 109.5
C27 C29 H29C 109.5
H29A C29 H29C 109.5
H29B C29 H29C 109.5
C27 C30 H30A 109.5
C27 C30 H30B 109.5
H30A C30 H30B 109.5
C27 C30 H30C 109.5
H30A C30 H30C 109.5
H30B C30 H30C 109.5
C23 C31 C33 112.7(9)
C23 C31 C32 107.8(9)
C33 C31 C32 109.3(12)
C23 C31 C34 111.2(10)
C33 C31 C34 109.3(10)
C32 C31 C34 106.2(11)
C31 C32 H32A 109.5
C31 C32 H32B 109.5
H32A C32 H32B 109.5
C31 C32 H32C 109.5
H32A C32 H32C 109.5
H32B C32 H32C 109.5
C31 C33 H33A 109.5
C31 C33 H33B 109.5
H33A C33 H33B 109.5
C31 C33 H33C 109.5
H33A C33 H33C 109.5
H33B C33 H33C 109.5
C31 C34 H34A 109.5
C31 C34 H34B 109.5
H34A C34 H34B 109.5
C31 C34 H34C 109.5
H34A C34 H34C 109.5
H34B C34 H34C 109.5
C25 C35 C37 111.1(9)
C25 C35 C36 108.4(10)
C37 C35 C36 107.8(9)
C25 C35 C38 110.8(9)
C37 C35 C38 109.1(12)
C36 C35 C38 109.5(11)
C35 C36 H36A 109.5
C35 C36 H36B 109.5
H36A C36 H36B 109.5
C35 C36 H36C 109.5
H36A C36 H36C 109.5
H36B C36 H36C 109.5
C35 C37 H37A 109.5
C35 C37 H37B 109.5
H37A C37 H37B 109.5
C35 C37 H37C 109.5
H37A C37 H37C 109.5
H37B C37 H37C 109.5
C35 C38 H38A 109.5
C35 C38 H38B 109.5
H38A C38 H38B 109.5
C35 C38 H38C 109.5
H38A C38 H38C 109.5
H38B C38 H38C 109.5
P2 C39 H39A 109.5
P2 C39 H39B 109.5
H39A C39 H39B 109.5
P2 C39 H39C 109.5
H39A C39 H39C 109.5
H39B C39 H39C 109.5
P2 C40 H40A 109.5
P2 C40 H40B 109.5
H40A C40 H40B 109.5
P2 C40 H40C 109.5
H40A C40 H40C 109.5
H40B C40 H40C 109.5
P2 C41 H41A 109.5
P2 C41 H41B 109.5
H41A C41 H41B 109.5
P2 C41 H41C 109.5
H41A C41 H41C 109.5
H41B C41 H41C 109.5
C81 B1 C51 112.8(8)
C81 B1 C61 102.8(6)
C51 B1 C61 113.7(7)
C81 B1 C71 111.5(7)
C51 B1 C71 103.5(6)
C61 B1 C71 112.8(7)
C52 C51 C56 114.7(8)
C52 C51 B1 123.9(8)
C56 C51 B1 121.2(7)
C51 C52 C53 123.8(9)
C51 C52 H52 118.1
C53 C52 H52 118.1
C54 C53 C52 119.7(8)
C54 C53 C57 118.6(9)
C52 C53 C57 121.7(9)
C55 C54 C53 118.8(9)
C55 C54 H54 120.6
C53 C54 H54 120.6
C54 C55 C56 120.7(9)
C54 C55 C58 119.6(10)
C56 C55 C58 119.7(9)
C55 C56 C51 122.4(8)
C55 C56 H56 118.8
C51 C56 H56 118.8
F1 C57 F3 105.6(10)
F1 C57 F2 107.3(12)
F3 C57 F2 102.9(10)
F1 C57 C53 113.9(8)
F3 C57 C53 113.1(10)
F2 C57 C53 113.1(9)
F5 C58 F6 105.6(15)
F5 C58 F4 107.0(13)
F6 C58 F4 101.9(13)
F5 C58 C55 114.2(10)
F6 C58 C55 113.1(11)
F4 C58 C55 113.9(11)
C66 C61 C62 116.0(8)
C66 C61 B1 121.5(7)
C62 C61 B1 122.4(8)
C63 C62 C61 121.8(9)
C63 C62 H62 119.1
C61 C62 H62 119.1
C64 C63 C62 120.9(8)
C64 C63 C67 120.4(8)
C62 C63 C67 118.7(10)
C65 C64 C63 118.8(8)
C65 C64 H64 120.6
C63 C64 H64 120.6
C64 C65 C66 120.7(9)
C64 C65 C68 120.4(8)
C66 C65 C68 118.9(8)
C61 C66 C65 121.8(8)
C61 C66 H66 119.1
C65 C66 H66 119.1
F7 C67 F8 115.3(11)
F7 C67 F9 102.3(12)
F8 C67 F9 95.6(11)
F7 C67 C63 115.8(9)
F8 C67 C63 113.6(9)
F9 C67 C63 111.5(9)
F11 C68 F10 117.1(15)
F12B C68 F10B 106.6(13)
F12B C68 F11B 100.8(12)
F10B C68 F11B 106.8(12)
F11 C68 F12 99.9(15)
F10 C68 F12 100.2(13)
F11 C68 C65 114.0(13)
F12B C68 C65 112.7(11)
F10 C68 C65 113.0(11)
F10B C68 C65 115.2(11)
F11B C68 C65 113.6(10)
F12 C68 C65 110.6(11)
C76 C71 C72 116.3(8)
C76 C71 B1 123.2(8)
C72 C71 B1 120.4(8)
C71 C72 C73 122.4(10)
C71 C72 H72 118.8
C73 C72 H72 118.8
C74 C73 C72 119.6(9)
C74 C73 C77 121.1(9)
C72 C73 C77 119.3(10)
C73 C74 C75 119.5(9)
C73 C74 H74 120.2
C75 C74 H74 120.2
C76 C75 C74 119.3(10)
C76 C75 C78 121.2(10)
C74 C75 C78 119.4(9)
C75 C76 C71 122.7(9)
C75 C76 H76 118.6
C71 C76 H76 118.6
F14B C77 F15B 105.4(16)
F13 C77 F15 101.0(14)
F14B C77 F13B 119.6(19)
F15B C77 F13B 101.7(14)
F13 C77 F14 105.6(17)
F15 C77 F14 98.2(13)
F14B C77 C73 112.0(13)
F13 C77 C73 119.7(14)
F15B C77 C73 108.6(14)
F15 C77 C73 113.4(13)
F13B C77 C73 108.5(12)
F14 C77 C73 116.0(10)
F16 C78 F18 106.7(16)
F16 C78 F17 107.9(14)
F18 C78 F17 100.0(11)
F16 C78 C75 115.4(10)
F18 C78 C75 113.4(10)
F17 C78 C75 112.1(12)
C82 C81 C86 114.8(8)
C82 C81 B1 122.9(8)
C86 C81 B1 122.0(8)
C83 C82 C81 123.7(9)
C83 C82 H82 118.2
C81 C82 H82 118.2
C82 C83 C84 120.5(9)
C82 C83 C87 120.6(9)
C84 C83 C87 118.9(9)
C85 C84 C83 117.3(8)
C85 C84 H84 121.3
C83 C84 H84 121.3
C86 C85 C84 122.1(9)
C86 C85 C88 118.3(8)
C84 C85 C88 119.7(8)
C85 C86 C81 121.6(8)
C85 C86 H86 119.2
C81 C86 H86 119.2
F21 C87 F19 112.9(14)
F20B C87 F19B 112.6(13)
F21 C87 F20 100.1(13)
F19 C87 F20 101.8(13)
F20B C87 F21B 101.0(12)
F19B C87 F21B 100.2(13)
F21 C87 C83 113.8(13)
F20B C87 C83 117.2(12)
F19 C87 C83 114.8(10)
F19B C87 C83 113.2(10)
F20 C87 C83 111.8(10)
F21B C87 C83 110.5(10)
F24 C88 F22 108.6(11)
F24 C88 F23 105.8(9)
F22 C88 F23 103.9(9)
F24 C88 C85 113.9(9)
F22 C88 C85 113.0(8)
F23 C88 C85 111.0(9)

loop_
_geom_bond_atom_site_label_1
_geom_bond_atom_site_label_2
_geom_bond_distance
Mo1 C2 1.986(10)
Mo1 C1 2.008(11)
Mo1 C13 2.306(9)
Mo1 C12 2.329(10)
Mo1 C15 2.333(10)
Mo1 C11 2.342(8)
Mo1 C14 2.357(8)
Mo1 P1 2.455(3)
Mo1 P2 2.472(3)
Mo2 C22 2.235(10)
Mo2 C26 2.250(9)
Mo2 C25 2.304(9)
Mo2 C19 2.308(9)
Mo2 C16 2.308(8)
Mo2 C24 2.309(9)
Mo2 C18 2.320(10)
Mo2 C20 2.329(8)
Mo2 C23 2.338(10)
Mo2 C17 2.340(10)
Mo2 C21 2.379(9)
Mo2 S1 2.529(3)
P1 C16 1.795(9)
P1 C3 1.842(11)
P1 C4 1.848(10)
P2 C40 1.815(12)
P2 C39 1.818(11)
P2 C41 1.824(16)
S1 C4 1.753(10)
Cl1 C3 1.777(10)
N1 C4 1.275(13)
N1 C5 1.414(12)
O1 C1 1.135(12)
O2 C2 1.136(13)
C3 H3A 0.9700
C3 H3B 0.9700
C5 C10 1.364(19)
C5 C6 1.405(17)
C6 C7 1.378(19)
C6 H6 0.9300
C7 C8 1.37(3)
C7 H7 0.9300
C8 C9 1.36(3)
C8 H8 0.9300
C9 C10 1.42(2)
C9 H9 0.9300
C10 H10 0.9300
C11 C12 1.378(17)
C11 C15 1.397(16)
C11 H11 0.9300
C12 C13 1.442(16)
C12 H12 0.9300
C13 C14 1.40(2)
C13 H13 0.9300
C14 C15 1.408(19)
C14 H14 0.9300
C15 H15 0.9300
C16 C20 1.431(15)
C16 C17 1.454(13)
C17 C18 1.403(16)
C17 H17 0.9300
C18 C19 1.427(19)
C18 H18 0.9300
C19 C20 1.433(15)
C19 H19 0.9300
C20 H20 0.9300
C21 C22 1.411(12)
C21 C26 1.434(14)
C21 C27 1.530(13)
C22 C23 1.448(13)
C22 H22 0.9300
C23 C24 1.393(15)
C23 C31 1.508(14)
C24 C25 1.402(14)
C24 H24 0.9300
C25 C26 1.424(14)
C25 C35 1.521(14)
C26 H26 0.9300
C27 C28 1.528(15)
C27 C30 1.528(15)
C27 C29 1.541(17)
C28 H28A 0.9600
C28 H28B 0.9600
C28 H28C 0.9600
C29 H29A 0.9600
C29 H29B 0.9600
C29 H29C 0.9600
C30 H30A 0.9600
C30 H30B 0.9600
C30 H30C 0.9600
C31 C33 1.522(15)
C31 C32 1.530(18)
C31 C34 1.541(16)
C32 H32A 0.9600
C32 H32B 0.9600
C32 H32C 0.9600
C33 H33A 0.9600
C33 H33B 0.9600
C33 H33C 0.9600
C34 H34A 0.9600
C34 H34B 0.9600
C34 H34C 0.9600
C35 C37 1.523(17)
C35 C36 1.526(16)
C35 C38 1.539(19)
C36 H36A 0.9600
C36 H36B 0.9600
C36 H36C 0.9600
C37 H37A 0.9600
C37 H37B 0.9600
C37 H37C 0.9600
C38 H38A 0.9600
C38 H38B 0.9600
C38 H38C 0.9600
C39 H39A 0.9600
C39 H39B 0.9600
C39 H39C 0.9600
C40 H40A 0.9600
C40 H40B 0.9600
C40 H40C 0.9600
C41 H41A 0.9600
C41 H41B 0.9600
C41 H41C 0.9600
B1 C81 1.628(13)
B1 C51 1.631(13)
B1 C61 1.634(12)
B1 C71 1.650(12)
C51 C52 1.381(12)
C51 C56 1.416(14)
C52 C53 1.405(13)
C52 H52 0.9300
C53 C54 1.391(15)
C53 C57 1.488(13)
C54 C55 1.369(14)
C54 H54 0.9300
C55 C56 1.402(14)
C55 C58 1.484(16)
C56 H56 0.9300
C57 F1 1.289(13)
C57 F3 1.308(14)
C57 F2 1.312(14)
C58 F5 1.295(15)
C58 F6 1.296(18)
C58 F4 1.320(17)
C61 C66 1.396(14)
C61 C62 1.403(12)
C62 C63 1.397(13)
C62 H62 0.9300
C63 C64 1.386(15)
C63 C67 1.493(13)
C64 C65 1.361(13)
C64 H64 0.9300
C65 C66 1.416(13)
C65 C68 1.483(14)
C66 H66 0.9300
C67 F7 1.227(14)
C67 F8 1.303(13)
C67 F9 1.376(16)
C68 F11 1.28(2)
C68 F12B 1.28(2)
C68 F10 1.300(18)
C68 F10B 1.347(19)
C68 F11B 1.357(17)
C68 F12 1.36(2)
C71 C76 1.389(14)
C71 C72 1.390(12)
C72 C73 1.396(13)
C72 H72 0.9300
C73 C74 1.382(17)
C73 C77 1.475(17)
C74 C75 1.394(16)
C74 H74 0.9300
C75 C76 1.388(13)
C75 C78 1.473(18)
C76 H76 0.9300
C77 F14B 1.22(2)
C77 F13 1.25(2)
C77 F15B 1.37(2)
C77 F15 1.38(2)
C77 F13B 1.40(2)
C77 F14 1.41(2)
C78 F16 1.261(16)
C78 F18 1.324(16)
C78 F17 1.333(15)
C81 C82 1.397(13)
C81 C86 1.424(13)
C82 C83 1.378(13)
C82 H82 0.9300
C83 C84 1.401(14)
C83 C87 1.472(14)
C84 C85 1.385(13)
C84 H84 0.9300
C85 C86 1.381(13)
C85 C88 1.497(14)
C86 H86 0.9300
C87 F21 1.26(2)
C87 F20B 1.280(19)
C87 F19 1.34(2)
C87 F19B 1.35(2)
C87 F20 1.42(2)
C87 F21B 1.424(19)
C88 F24 1.292(13)
C88 F22 1.332(13)
C88 F23 1.334(12)
